data_7251060
loop_
_publ_author_name
'Al-Wahaibi, Lamya H.'
'Blacque, Olivier'
'Al-Mutairi, Aamal A'
'El-Emam, Ali A.'
'Gomila, Rosa Maria'
'Frontera, Antonio'
'Tiekink, Edward R. T.'

_publ_section_title
;
 Beyond hydrogen bonds: unveiling the structure-directing role of side-on
 X&#x00B7;&#x00B7;&#x00B7;\p interactions in adamantane-thiourea crystals
;
_journal_name_full CrystEngComm
_journal_paper_doi 10.1039/D5CE00817D
_journal_year 2025
_chemical_formula_moiety 'C18 H21 Cl2 N3 S'
_chemical_formula_sum 'C18 H21 Cl2 N3 S'
_chemical_formula_weight 382.34
_space_group_crystal_system triclinic
_space_group_IT_number 2
_space_group_name_Hall '-P 1'
_space_group_name_H-M_alt 'P -1'
_atom_sites_solution_hydrogens mixed
_atom_sites_solution_primary direct
_atom_sites_solution_secondary difmap
_audit_creation_method SHELXL-2019/3
_audit_update_record
;
2025-08-21 deposited with the CCDC.	2025-10-17 downloaded from the CCDC.
;
_cell_angle_alpha 71.7340(10)
_cell_angle_beta 79.2150(10)
_cell_angle_gamma 83.1920(10)
_cell_formula_units_Z 2
_cell_length_a 7.28770(10)
_cell_length_b 11.4798(2)
_cell_length_c 11.54780(10)
_cell_measurement_reflns_used 20064
_cell_measurement_temperature 160(2)
_cell_measurement_theta_max 79.5270
_cell_measurement_theta_min 4.0570
_cell_volume 899.36(2)
_computing_cell_refinement 'CrysAlisPRO (OD, 2024)'
_computing_data_collection 'CrysAlisPRO (OD, 2024)'
_computing_data_reduction 'CrysAlisPRO (OD, 2024)'
_computing_molecular_graphics 'ORTEP-3 for Windows (Farrugia, 2012)'
_computing_publication_material 'SHELXL-2019/3 (Sheldrick, 2015b)'
_computing_structure_refinement 'SHELXL-2019/3 (Sheldrick, 2015b)'
_computing_structure_solution 'SHELXS (Sheldrick, 2015a)'
_diffrn_ambient_environment N~2~
_diffrn_ambient_temperature 160(2)
_diffrn_detector 'Hybrid Pixel Array Detector'
_diffrn_detector_area_resol_mean 10.0000
_diffrn_detector_type HyPix
_diffrn_measured_fraction_theta_full 0.998
_diffrn_measured_fraction_theta_max 0.994
_diffrn_measurement_device 'four-circle diffractometer'
_diffrn_measurement_device_type 'XtaLAB Synergy, Dualflex, HyPix'
_diffrn_measurement_method '\w scans'
_diffrn_radiation_type CuK\a
_diffrn_radiation_wavelength 1.54184
_diffrn_reflns_av_R_equivalents 0.0295
_diffrn_reflns_av_unetI/netI 0.0157
_diffrn_reflns_Laue_measured_fraction_full 0.998
_diffrn_reflns_Laue_measured_fraction_max 0.994
_diffrn_reflns_limit_h_max 7
_diffrn_reflns_limit_h_min -9
_diffrn_reflns_limit_k_max 14
_diffrn_reflns_limit_k_min -14
_diffrn_reflns_limit_l_max 14
_diffrn_reflns_limit_l_min -14
_diffrn_reflns_number 24977
_diffrn_reflns_point_group_measured_fraction_full 0.998
_diffrn_reflns_point_group_measured_fraction_max 0.994
_diffrn_reflns_theta_full 67.684
_diffrn_reflns_theta_max 77.277
_diffrn_reflns_theta_min 4.064
_exptl_absorpt_coefficient_mu 4.359
_exptl_absorpt_correction_T_max 0.810
_exptl_absorpt_correction_T_min 0.499
_exptl_absorpt_correction_type analytical
_exptl_absorpt_process_details
;
CrysAlisPro 1.171.43.143a (Rigaku Oxford Diffraction, 2024)
Analytical numeric absorption correction using a multifaceted crystal
model based on expressions derived by R.C. Clark & J.S. Reid.
(Clark, R. C. & Reid, J. S. (1995). Acta Cryst. A51, 887-897)
Empirical absorption correction using spherical harmonics,
implemented in SCALE3 ABSPACK scaling algorithm.
;
_exptl_crystal_colour colourless
_exptl_crystal_density_diffrn 1.412
_exptl_crystal_description prism
_exptl_crystal_F_000 400
_exptl_crystal_size_max 0.280
_exptl_crystal_size_mid 0.090
_exptl_crystal_size_min 0.060
_refine_diff_density_max 0.351
_refine_diff_density_min -0.252
_refine_diff_density_rms 0.050
_refine_ls_extinction_coef 0.0026(3)
_refine_ls_extinction_expression Fc^*^=kFc[1+0.001xFc^2^\l^3^/sin(2\q)]^-1/4^
_refine_ls_extinction_method 'SHELXL-2019/2 (Sheldrick 2019)'
_refine_ls_goodness_of_fit_ref 1.037
_refine_ls_hydrogen_treatment mixed
_refine_ls_matrix_type full
_refine_ls_number_parameters 226
_refine_ls_number_reflns 3802
_refine_ls_number_restraints 0
_refine_ls_restrained_S_all 1.037
_refine_ls_R_factor_all 0.0296
_refine_ls_R_factor_gt 0.0269
_refine_ls_shift/su_max 0.000
_refine_ls_shift/su_mean 0.000
_refine_ls_structure_factor_coef Fsqd
_refine_ls_weighting_details 'w=1/[\s^2^(Fo^2^)+(0.0294P)^2^+0.4292P] where P=(Fo^2^+2Fc^2^)/3'
_refine_ls_weighting_scheme calc
_refine_ls_wR_factor_gt 0.0659
_refine_ls_wR_factor_ref 0.0678
_reflns_Friedel_coverage 0.000
_reflns_number_gt 3672
_reflns_number_total 3802
_reflns_threshold_expression 'I > 2\s(I)'
_cod_data_source_file d5ce00817d2.cif
_cod_data_source_block shelx_CCDC2
_cod_database_code 7251060
_shelx_shelxl_version_number 2019/3
_shelx_space_group_comment
;
The symmetry employed for this shelxl refinement is uniquely defined
by the following loop, which should always be used as a source of
symmetry information in preference to the above space-group names.
They are only intended as comments.
;
_shelx_estimated_absorpt_t_min 0.375
_shelx_estimated_absorpt_t_max 0.780

loop_
_space_group_symop_operation_xyz
'x, y, z'
'-x, -y, -z'

loop_
_atom_site_label
_atom_site_type_symbol
_atom_site_fract_x
_atom_site_fract_y
_atom_site_fract_z
_atom_site_U_iso_or_equiv
_atom_site_adp_type
_atom_site_occupancy
_atom_site_site_symmetry_order
_atom_site_calc_flag
_atom_site_refinement_flags_posn
_atom_site_refinement_flags_adp
_atom_site_refinement_flags_occupancy
_atom_site_disorder_assembly
_atom_site_disorder_group
Cl1 Cl -0.07496(5) 0.16140(3) 0.51517(3) 0.03350(10) Uani 1 1 d . . . . .
Cl2 Cl -0.30301(5) 0.64590(3) 0.45165(3) 0.03180(9) Uani 1 1 d . . . . .
S1 S 0.25433(5) 0.38197(3) -0.02326(3) 0.02944(10) Uani 1 1 d . . . . .
N1 N 0.31178(15) 0.28125(10) 0.21418(10) 0.0237(2) Uani 1 1 d . . . . .
H1N H 0.265(2) 0.2770(15) 0.2875(17) 0.030(4) Uiso 1 1 d . . . . .
N2 N 0.05848(15) 0.41621(10) 0.18002(10) 0.0255(2) Uani 1 1 d . . . . .
H2N H -0.010(2) 0.4660(16) 0.1315(17) 0.035(4) Uiso 1 1 d . . . . .
N3 N 0.01188(15) 0.38523(10) 0.30557(9) 0.0232(2) Uani 1 1 d . . . . .
C1 C 0.21175(17) 0.35573(11) 0.13107(11) 0.0227(2) Uani 1 1 d . . . . .
C2 C 0.47311(16) 0.19373(11) 0.19901(11) 0.0207(2) Uani 1 1 d . . . . .
C3 C 0.53098(18) 0.13773(12) 0.32738(11) 0.0258(3) Uani 1 1 d . . . . .
H3A H 0.424114 0.097623 0.387211 0.031 Uiso 1 1 calc R U . . .
H3B H 0.566911 0.203437 0.355846 0.031 Uiso 1 1 calc R U . . .
C4 C 0.69710(18) 0.04263(12) 0.32120(12) 0.0275(3) Uani 1 1 d . . . . .
H4 H 0.734036 0.006163 0.404954 0.033 Uiso 1 1 calc R U . . .
C5 C 0.86337(18) 0.10484(13) 0.22969(13) 0.0295(3) Uani 1 1 d . . . . .
H5A H 0.970158 0.043589 0.225463 0.035 Uiso 1 1 calc R U . . .
H5B H 0.903171 0.169664 0.257728 0.035 Uiso 1 1 calc R U . . .
C6 C 0.80559(17) 0.16163(13) 0.10173(12) 0.0278(3) Uani 1 1 d . . . . .
H6 H 0.913676 0.202557 0.041800 0.033 Uiso 1 1 calc R U . . .
C7 C 0.64082(17) 0.25722(12) 0.10975(12) 0.0252(3) Uani 1 1 d . . . . .
H7A H 0.678075 0.321688 0.139414 0.030 Uiso 1 1 calc R U . . .
H7B H 0.605679 0.296871 0.026857 0.030 Uiso 1 1 calc R U . . .
C8 C 0.41618(17) 0.09088(12) 0.15706(12) 0.0250(3) Uani 1 1 d . . . . .
H8A H 0.376904 0.125986 0.074854 0.030 Uiso 1 1 calc R U . . .
H8B H 0.309047 0.050236 0.216130 0.030 Uiso 1 1 calc R U . . .
C9 C 0.58223(18) -0.00357(12) 0.15034(13) 0.0285(3) Uani 1 1 d . . . . .
H9 H 0.545358 -0.070235 0.122267 0.034 Uiso 1 1 calc R U . . .
C10 C 0.64038(19) -0.05897(12) 0.27807(14) 0.0313(3) Uani 1 1 d . . . . .
H10A H 0.534795 -0.101002 0.337649 0.038 Uiso 1 1 calc R U . . .
H10B H 0.746866 -0.120509 0.274205 0.038 Uiso 1 1 calc R U . . .
C11 C 0.74650(19) 0.06044(13) 0.05861(13) 0.0310(3) Uani 1 1 d . . . . .
H11A H 0.709289 0.096684 -0.024104 0.037 Uiso 1 1 calc R U . . .
H11B H 0.853281 -0.000340 0.052179 0.037 Uiso 1 1 calc R U . . .
C12 C -0.13385(17) 0.43856(11) 0.35167(11) 0.0235(2) Uani 1 1 d . . . . .
H12 H -0.204842 0.500398 0.298916 0.028 Uiso 1 1 calc R U . . .
C13 C -0.19247(16) 0.40455(11) 0.48655(11) 0.0216(2) Uani 1 1 d . . . . .
C14 C -0.17296(17) 0.28490(12) 0.56745(11) 0.0241(2) Uani 1 1 d . . . . .
C15 C -0.2372(2) 0.25732(13) 0.69317(12) 0.0307(3) Uani 1 1 d . . . . .
H15 H -0.220734 0.175751 0.745527 0.037 Uiso 1 1 calc R U . . .
C16 C -0.3254(2) 0.34853(14) 0.74229(12) 0.0352(3) Uani 1 1 d . . . . .
H16 H -0.371070 0.329320 0.828306 0.042 Uiso 1 1 calc R U . . .
C17 C -0.34718(19) 0.46744(13) 0.66685(13) 0.0311(3) Uani 1 1 d . . . . .
H17 H -0.407565 0.530400 0.700408 0.037 Uiso 1 1 calc R U . . .
C18 C -0.28022(17) 0.49390(12) 0.54197(12) 0.0244(3) Uani 1 1 d . . . . .

loop_
_atom_site_aniso_label
_atom_site_aniso_U_11
_atom_site_aniso_U_22
_atom_site_aniso_U_33
_atom_site_aniso_U_23
_atom_site_aniso_U_13
_atom_site_aniso_U_12
Cl1 0.0478(2) 0.02319(16) 0.02641(16) -0.00652(12) -0.00560(13) 0.00683(13)
Cl2 0.03263(17) 0.02266(16) 0.03851(18) -0.00900(13) -0.00449(13) 0.00222(12)
S1 0.02975(17) 0.03747(18) 0.01516(14) -0.00432(12) -0.00259(11) 0.00984(13)
N1 0.0266(5) 0.0262(5) 0.0154(5) -0.0051(4) -0.0023(4) 0.0059(4)
N2 0.0269(5) 0.0289(6) 0.0153(5) -0.0028(4) -0.0031(4) 0.0079(4)
N3 0.0256(5) 0.0259(5) 0.0154(5) -0.0043(4) -0.0022(4) 0.0014(4)
C1 0.0242(6) 0.0232(6) 0.0184(5) -0.0045(4) -0.0025(4) 0.0009(5)
C2 0.0208(6) 0.0217(6) 0.0177(5) -0.0048(4) -0.0030(4) 0.0030(4)
C3 0.0269(6) 0.0292(6) 0.0183(6) -0.0043(5) -0.0041(5) 0.0036(5)
C4 0.0250(6) 0.0295(7) 0.0234(6) -0.0019(5) -0.0067(5) 0.0044(5)
C5 0.0215(6) 0.0339(7) 0.0317(7) -0.0066(6) -0.0076(5) -0.0001(5)
C6 0.0196(6) 0.0341(7) 0.0249(6) -0.0038(5) 0.0001(5) -0.0032(5)
C7 0.0246(6) 0.0255(6) 0.0219(6) -0.0021(5) -0.0027(5) -0.0028(5)
C8 0.0207(6) 0.0266(6) 0.0284(6) -0.0098(5) -0.0039(5) 0.0000(5)
C9 0.0249(6) 0.0265(6) 0.0368(7) -0.0146(5) -0.0051(5) 0.0018(5)
C10 0.0262(6) 0.0229(6) 0.0383(7) -0.0023(5) -0.0036(5) 0.0025(5)
C11 0.0254(6) 0.0390(7) 0.0284(7) -0.0147(6) -0.0006(5) 0.0055(5)
C12 0.0244(6) 0.0242(6) 0.0193(6) -0.0043(5) -0.0041(5) 0.0035(5)
C13 0.0195(6) 0.0253(6) 0.0197(6) -0.0068(5) -0.0024(4) -0.0005(5)
C14 0.0249(6) 0.0256(6) 0.0217(6) -0.0074(5) -0.0041(5) 0.0000(5)
C15 0.0369(7) 0.0314(7) 0.0204(6) -0.0031(5) -0.0033(5) -0.0038(6)
C16 0.0410(8) 0.0444(8) 0.0186(6) -0.0102(6) 0.0026(5) -0.0067(6)
C17 0.0305(7) 0.0372(7) 0.0299(7) -0.0191(6) 0.0010(5) -0.0028(6)
C18 0.0225(6) 0.0245(6) 0.0268(6) -0.0091(5) -0.0028(5) -0.0015(5)

loop_
_atom_type_symbol
_atom_type_description
_atom_type_scat_dispersion_real
_atom_type_scat_dispersion_imag
_atom_type_scat_source
C C 0.0181 0.0091 'International Tables Vol C Tables 4.2.6.8 and 6.1.1.4'
H H 0.0000 0.0000 'International Tables Vol C Tables 4.2.6.8 and 6.1.1.4'
Cl Cl 0.3639 0.7018 'International Tables Vol C Tables 4.2.6.8 and 6.1.1.4'
N N 0.0311 0.0180 'International Tables Vol C Tables 4.2.6.8 and 6.1.1.4'
S S 0.3331 0.5567 'International Tables Vol C Tables 4.2.6.8 and 6.1.1.4'

loop_
_exptl_crystal_face_index_h
_exptl_crystal_face_index_k
_exptl_crystal_face_index_l
_exptl_crystal_face_perp_dist
0 -1 -1 0.0251
0 1 1 0.0311
0 -1 1 0.0455
0 1 -1 0.0455
0 0 1 0.0446
0 0 -1 0.0276
5 2 1 0.1276
-5 -2 0 0.1294
0 1 0 0.0511
0 -1 0 0.0381

loop_
_geom_angle_atom_site_label_1
_geom_angle_atom_site_label_2
_geom_angle_atom_site_label_3
_geom_angle
_geom_angle_site_symmetry_1
_geom_angle_site_symmetry_3
_geom_angle_publ_flag
C1 N1 C2 130.30(10) . . ?
C1 N1 H1N 113.6(11) . . ?
C2 N1 H1N 115.5(11) . . ?
N3 N2 C1 118.23(10) . . ?
N3 N2 H2N 122.5(12) . . ?
C1 N2 H2N 118.9(12) . . ?
C12 N3 N2 118.54(10) . . ?
N1 C1 N2 114.50(11) . . ?
N1 C1 S1 127.37(10) . . ?
N2 C1 S1 118.13(9) . . ?
N1 C2 C8 110.52(10) . . ?
N1 C2 C7 112.29(10) . . ?
C8 C2 C7 110.79(10) . . ?
N1 C2 C3 105.96(9) . . ?
C8 C2 C3 108.97(10) . . ?
C7 C2 C3 108.12(10) . . ?
C2 C3 C4 109.71(10) . . ?
C2 C3 H3A 109.7 . . ?
C4 C3 H3A 109.7 . . ?
C2 C3 H3B 109.7 . . ?
C4 C3 H3B 109.7 . . ?
H3A C3 H3B 108.2 . . ?
C10 C4 C5 109.11(11) . . ?
C10 C4 C3 109.48(11) . . ?
C5 C4 C3 109.80(11) . . ?
C10 C4 H4 109.5 . . ?
C5 C4 H4 109.5 . . ?
C3 C4 H4 109.5 . . ?
C4 C5 C6 109.31(10) . . ?
C4 C5 H5A 109.8 . . ?
C6 C5 H5A 109.8 . . ?
C4 C5 H5B 109.8 . . ?
C6 C5 H5B 109.8 . . ?
H5A C5 H5B 108.3 . . ?
C11 C6 C5 109.39(11) . . ?
C11 C6 C7 109.73(11) . . ?
C5 C6 C7 109.12(11) . . ?
C11 C6 H6 109.5 . . ?
C5 C6 H6 109.5 . . ?
C7 C6 H6 109.5 . . ?
C2 C7 C6 109.52(10) . . ?
C2 C7 H7A 109.8 . . ?
C6 C7 H7A 109.8 . . ?
C2 C7 H7B 109.8 . . ?
C6 C7 H7B 109.8 . . ?
H7A C7 H7B 108.2 . . ?
C2 C8 C9 109.61(10) . . ?
C2 C8 H8A 109.7 . . ?
C9 C8 H8A 109.7 . . ?
C2 C8 H8B 109.7 . . ?
C9 C8 H8B 109.7 . . ?
H8A C8 H8B 108.2 . . ?
C11 C9 C10 109.42(11) . . ?
C11 C9 C8 109.17(11) . . ?
C10 C9 C8 109.52(11) . . ?
C11 C9 H9 109.6 . . ?
C10 C9 H9 109.6 . . ?
C8 C9 H9 109.6 . . ?
C4 C10 C9 109.72(11) . . ?
C4 C10 H10A 109.7 . . ?
C9 C10 H10A 109.7 . . ?
C4 C10 H10B 109.7 . . ?
C9 C10 H10B 109.7 . . ?
H10A C10 H10B 108.2 . . ?
C9 C11 C6 109.95(11) . . ?
C9 C11 H11A 109.7 . . ?
C6 C11 H11A 109.7 . . ?
C9 C11 H11B 109.7 . . ?
C6 C11 H11B 109.7 . . ?
H11A C11 H11B 108.2 . . ?
N3 C12 C13 120.16(11) . . ?
N3 C12 H12 119.9 . . ?
C13 C12 H12 119.9 . . ?
C18 C13 C14 115.49(11) . . ?
C18 C13 C12 119.92(11) . . ?
C14 C13 C12 124.56(11) . . ?
C15 C14 C13 122.05(12) . . ?
C15 C14 Cl1 115.82(10) . . ?
C13 C14 Cl1 122.08(9) . . ?
C16 C15 C14 119.93(13) . . ?
C16 C15 H15 120.0 . . ?
C14 C15 H15 120.0 . . ?
C17 C16 C15 120.21(12) . . ?
C17 C16 H16 119.9 . . ?
C15 C16 H16 119.9 . . ?
C16 C17 C18 119.22(12) . . ?
C16 C17 H17 120.4 . . ?
C18 C17 H17 120.4 . . ?
C17 C18 C13 123.08(12) . . ?
C17 C18 Cl2 117.56(10) . . ?
C13 C18 Cl2 119.35(10) . . ?

loop_
_geom_bond_atom_site_label_1
_geom_bond_atom_site_label_2
_geom_bond_distance
_geom_bond_site_symmetry_2
_geom_bond_publ_flag
Cl1 C14 1.7377(13) . ?
Cl2 C18 1.7365(13) . ?
S1 C1 1.6859(12) . ?
N1 C1 1.3353(16) . ?
N1 C2 1.4751(15) . ?
N1 H1N 0.840(18) . ?
N2 N3 1.3657(14) . ?
N2 C1 1.3693(16) . ?
N2 H2N 0.852(18) . ?
N3 C12 1.2746(16) . ?
C2 C8 1.5332(17) . ?
C2 C7 1.5351(17) . ?
C2 C3 1.5365(16) . ?
C3 C4 1.5381(17) . ?
C3 H3A 0.9900 . ?
C3 H3B 0.9900 . ?
C4 C10 1.528(2) . ?
C4 C5 1.5323(18) . ?
C4 H4 1.0000 . ?
C5 C6 1.5328(18) . ?
C5 H5A 0.9900 . ?
C5 H5B 0.9900 . ?
C6 C11 1.531(2) . ?
C6 C7 1.5377(18) . ?
C6 H6 1.0000 . ?
C7 H7A 0.9900 . ?
C7 H7B 0.9900 . ?
C8 C9 1.5338(17) . ?
C8 H8A 0.9900 . ?
C8 H8B 0.9900 . ?
C9 C11 1.5301(19) . ?
C9 C10 1.530(2) . ?
C9 H9 1.0000 . ?
C10 H10A 0.9900 . ?
C10 H10B 0.9900 . ?
C11 H11A 0.9900 . ?
C11 H11B 0.9900 . ?
C12 C13 1.4732(16) . ?
C12 H12 0.9500 . ?
C13 C18 1.4047(17) . ?
C13 C14 1.4067(17) . ?
C14 C15 1.3856(18) . ?
C15 C16 1.381(2) . ?
C15 H15 0.9500 . ?
C16 C17 1.379(2) . ?
C16 H16 0.9500 . ?
C17 C18 1.3811(19) . ?
C17 H17 0.9500 . ?

loop_
_geom_torsion_atom_site_label_1
_geom_torsion_atom_site_label_2
_geom_torsion_atom_site_label_3
_geom_torsion_atom_site_label_4
_geom_torsion
_geom_torsion_site_symmetry_1
_geom_torsion_site_symmetry_2
_geom_torsion_site_symmetry_3
_geom_torsion_site_symmetry_4
_geom_torsion_publ_flag
C1 N2 N3 C12 -177.93(12) . . . . ?
C2 N1 C1 N2 173.77(12) . . . . ?
C2 N1 C1 S1 -6.3(2) . . . . ?
N3 N2 C1 N1 -7.14(17) . . . . ?
N3 N2 C1 S1 172.94(9) . . . . ?
C1 N1 C2 C8 -63.70(17) . . . . ?
C1 N1 C2 C7 60.57(17) . . . . ?
C1 N1 C2 C3 178.40(13) . . . . ?
N1 C2 C3 C4 178.86(10) . . . . ?
C8 C2 C3 C4 59.93(13) . . . . ?
C7 C2 C3 C4 -60.56(13) . . . . ?
C2 C3 C4 C10 -59.76(14) . . . . ?
C2 C3 C4 C5 60.00(14) . . . . ?
C10 C4 C5 C6 60.73(14) . . . . ?
C3 C4 C5 C6 -59.26(14) . . . . ?
C4 C5 C6 C11 -60.12(14) . . . . ?
C4 C5 C6 C7 59.93(14) . . . . ?
N1 C2 C7 C6 178.09(10) . . . . ?
C8 C2 C7 C6 -57.80(13) . . . . ?
C3 C2 C7 C6 61.55(13) . . . . ?
C11 C6 C7 C2 58.17(13) . . . . ?
C5 C6 C7 C2 -61.67(14) . . . . ?
N1 C2 C8 C9 -176.21(10) . . . . ?
C7 C2 C8 C9 58.67(13) . . . . ?
C3 C2 C8 C9 -60.16(13) . . . . ?
C2 C8 C9 C11 -59.51(14) . . . . ?
C2 C8 C9 C10 60.27(14) . . . . ?
C5 C4 C10 C9 -60.65(13) . . . . ?
C3 C4 C10 C9 59.54(14) . . . . ?
C11 C9 C10 C4 59.77(14) . . . . ?
C8 C9 C10 C4 -59.86(14) . . . . ?
C10 C9 C11 C6 -59.12(14) . . . . ?
C8 C9 C11 C6 60.72(14) . . . . ?
C5 C6 C11 C9 59.44(14) . . . . ?
C7 C6 C11 C9 -60.24(14) . . . . ?
N2 N3 C12 C13 177.85(11) . . . . ?
N3 C12 C13 C18 147.10(12) . . . . ?
N3 C12 C13 C14 -35.14(19) . . . . ?
C18 C13 C14 C15 0.39(18) . . . . ?
C12 C13 C14 C15 -177.46(12) . . . . ?
C18 C13 C14 Cl1 177.84(9) . . . . ?
C12 C13 C14 Cl1 0.00(18) . . . . ?
C13 C14 C15 C16 0.7(2) . . . . ?
Cl1 C14 C15 C16 -176.92(11) . . . . ?
C14 C15 C16 C17 -0.9(2) . . . . ?
C15 C16 C17 C18 0.1(2) . . . . ?
C16 C17 C18 C13 1.1(2) . . . . ?
C16 C17 C18 Cl2 -177.62(11) . . . . ?
C14 C13 C18 C17 -1.27(18) . . . . ?
C12 C13 C18 C17 176.68(12) . . . . ?
C14 C13 C18 Cl2 177.39(9) . . . . ?
C12 C13 C18 Cl2 -4.66(16) . . . . ?
